data_4101861
loop_
_publ_author_name
'Hitoshi Miyasaka'
'Natsuko Motokawa'
'Satoshi Matsunaga'
'Masahiro Yamashita'
'Kunihisa Sugimoto'
'Tatsuya Mori'
'Naoki Toyota'
'Kim R. Dunbar'

_publ_section_title
;
 Control of Charge Transfer in a Series of Ru2II,II/TCNQ Two-Dimensional
 Networks by Tuning the Electron Affinity of TCNQ Units: A Route to
 Synergistic Magnetic/Conducting Materials
;
_journal_name_full 'Journal of the American Chemical Society'
_journal_page_first 1532
_journal_page_last 1544
_journal_paper_doi 10.1021/ja909489s
_journal_volume 132
_journal_year 2010
_chemical_formula_moiety 'C38 H16 Br2 Cl4 F24 N4 O16 Ru4 '
_chemical_formula_sum 'C38 H16 Br2 Cl4 F24 N4 O16 Ru4'
_chemical_formula_weight 1946.42
_space_group_IT_number 12
_symmetry_cell_setting monoclinic
_symmetry_Int_Tables_number 12
_symmetry_space_group_name_Hall '-C 2y'
_symmetry_space_group_name_H-M 'C 1 2/m 1'
_cell_angle_alpha 90.0000
_cell_angle_beta 99.986(7)
_cell_angle_gamma 90.0000
_cell_formula_units_Z 2
_cell_length_a 20.058(2)
_cell_length_b 20.031(2)
_cell_length_c 8.5425(10)
_cell_measurement_reflns_used 5434
_cell_measurement_temperature 193.1
_cell_measurement_theta_max 25.6
_cell_measurement_theta_min 2.4
_cell_volume 3380.2(6)
_computing_cell_refinement CrystalClear
_computing_data_collection CrystalClear
_computing_data_reduction CrystalStructure
_computing_publication_material 'CrystalStructure 3.8'
_computing_structure_refinement SHELXL
_computing_structure_solution SHELXS97
_diffrn_ambient_temperature 193.1
_diffrn_detector_area_resol_mean 7.14
_diffrn_measured_fraction_theta_full 1.000
_diffrn_measured_fraction_theta_max 1.000
_diffrn_measurement_device_type 'Rigaku Saturn'
_diffrn_measurement_method \w
_diffrn_radiation_type 'Mo K\a'
_diffrn_radiation_wavelength 0.71069
_diffrn_reflns_limit_h_max 27
_diffrn_reflns_limit_h_min 0
_diffrn_reflns_limit_k_max 27
_diffrn_reflns_limit_k_min 0
_diffrn_reflns_limit_l_max 11
_diffrn_reflns_limit_l_min -11
_diffrn_reflns_number 5121
_diffrn_reflns_theta_full 25.00
_diffrn_reflns_theta_max 29.97
_exptl_absorpt_coefficient_mu 2.344
_exptl_absorpt_correction_T_max 0.954
_exptl_absorpt_correction_T_min 0.954
_exptl_absorpt_correction_type multi-scan
_exptl_absorpt_process_details 'Jacobson, R. (1998) Private communication'
_exptl_crystal_colour brown
_exptl_crystal_density_diffrn 1.912
_exptl_crystal_density_method 'not measured'
_exptl_crystal_description chip
_exptl_crystal_F_000 1860.00
_exptl_crystal_size_max 0.02
_exptl_crystal_size_mid 0.02
_exptl_crystal_size_min 0.02
_refine_diff_density_max 0.93
_refine_diff_density_min -0.89
_refine_ls_extinction_method none
_refine_ls_goodness_of_fit_ref 1.099
_refine_ls_hydrogen_treatment refall
_refine_ls_number_parameters 231
_refine_ls_number_reflns 5127
_refine_ls_R_factor_gt 0.1119
_refine_ls_shift/su_max 0.0000
_refine_ls_structure_factor_coef Fsqd
_refine_ls_weighting_details 'w = 1/[\s^2^(Fo^2^)+(0.1319P)^2^+31.9189P] where P=(Fo^2^+2Fc^2^)/3'
_refine_ls_weighting_scheme calc
_refine_ls_wR_factor_ref 0.2893
_reflns_number_gt 3452
_reflns_number_total 0
_reflns_threshold_expression F^2^>2.0\s(F^2^)
_cod_data_source_file ja909489s_si_003.cif
_cod_data_source_block '_Ru-CF3-TCNQBr2-Twin'
_cod_original_cell_volume 3380.3(6)
_cod_original_formula_sum 'C38 H16 Br2 Cl4 F24 N4 O16 Ru4 '
_cod_database_code 4101861

loop_
_symmetry_equiv_pos_site_id
_symmetry_equiv_pos_as_xyz
1 +X,+Y,+Z
2 -X,+Y,-Z
3 -X,-Y,-Z
4 +X,-Y,+Z
5 1/2+X,1/2+Y,+Z
6 1/2-X,1/2+Y,-Z
7 1/2-X,1/2-Y,-Z
8 1/2+X,1/2-Y,+Z

loop_
_atom_site_label
_atom_site_type_symbol
_atom_site_fract_x
_atom_site_fract_y
_atom_site_fract_z
_atom_site_U_iso_or_equiv
_atom_site_adp_type
_atom_site_occupancy
_atom_site_symmetry_multiplicity
_atom_site_calc_flag
_atom_site_refinement_flags
_atom_site_disorder_assembly
_atom_site_disorder_group
Ru(1) Ru 0.22424(5) 0.19986(5) 0.46667(10) 0.0617(3) Uani 1.00 1 d . . .
Br(1) Br 0.04112(13) 0.15244(11) 0.1200(3) 0.0705(7) Uani 0.50 1 d P . .
Cl(1) Cl 0.2804(16) 0.4416(16) 0.122(4) 0.168(11) Uiso 0.25 1 d P . .
Cl(2) Cl 0.2920(19) 0.434(2) 0.047(5) 0.087(10) Uiso 0.13 1 d P . .
Cl(3) Cl 0.3042(16) 0.4104(18) 0.057(4) 0.077(9) Uiso 0.13 1 d P . .
Cl(4) Cl 0.3276(13) -0.0205(14) 0.384(3) 0.176(10) Uiso 0.25 1 d P . .
Cl(6) Cl 0.4171(13) 0.0215(14) 0.171(3) 0.183(11) Uiso 0.25 1 d P . .
F(1) F 0.3550(8) 0.3028(10) 0.0478(16) 0.201(7) Uani 1.00 1 d . . .
F(2) F 0.4076(5) 0.2246(10) 0.1574(12) 0.192(7) Uani 1.00 1 d . . .
F(3) F 0.3153(4) 0.2079(7) -0.0081(10) 0.143(4) Uani 1.00 1 d . . .
F(4) F 0.0409(5) 0.3597(8) 0.3653(12) 0.185(6) Uani 1.00 1 d . . .
F(5) F 0.0944(6) 0.4044(7) 0.1956(19) 0.181(5) Uani 1.00 1 d . . .
F(6) F 0.0454(4) 0.3162(6) 0.1492(11) 0.142(4) Uani 1.00 1 d . . .
O(1) O 0.2719(4) 0.1972(5) 0.2692(8) 0.084(2) Uani 1.00 1 d . . .
O(2) O 0.1421(3) 0.2499(5) 0.3433(8) 0.073(2) Uani 1.00 1 d . . .
O(3) O 0.1792(4) 0.2046(6) 0.6630(10) 0.094(3) Uani 1.00 1 d . . .
O(4) O 0.3075(4) 0.1522(4) 0.5933(10) 0.082(2) Uani 1.00 1 d . . .
N(1) N 0.1747(6) 0.1035(7) 0.3827(16) 0.096(3) Uani 1.00 1 d . . .
C(1) C 0.3104(6) 0.2478(12) 0.2520(16) 0.102(6) Uani 1.00 1 d . . .
C(2) C 0.3456(9) 0.2344(16) 0.1094(19) 0.143(9) Uani 1.00 1 d . . .
C(3) C 0.1449(6) 0.3130(8) 0.3416(13) 0.071(3) Uani 1.00 1 d . . .
C(4) C 0.0811(6) 0.3501(8) 0.2633(14) 0.089(4) Uani 1.00 1 d . . .
C(5) C 0.1439(6) 0.0597(8) 0.3219(14) 0.078(3) Uani 1.00 1 d . . .
C(6) C 0.1102(9) 0.0000 0.250(2) 0.080(5) Uani 1.00 2 d S . .
C(7) C 0.0568(8) 0.0000 0.1251(17) 0.055(3) Uani 1.00 2 d S . .
C(8) C 0.0280(5) 0.0607(4) 0.0590(11) 0.058(2) Uani 1.00 1 d . . .
C(9) C 0.0000 0.0714(12) 0.5000 0.104(7) Uani 1.00 2 d S . .
C(10) C 0.0484(6) 0.0322(7) 0.6024(17) 0.096(5) Uani 1.00 1 d . . .
C(11) C 0.0000 0.1421(15) 0.5000 0.30(3) Uani 1.00 2 d S . .
C(12) C 0.311(2) 0.5000 0.040(5) 0.101(13) Uiso 0.50 2 d SP . .
C(13) C 0.322(2) 0.050(2) 0.276(6) 0.078(13) Uiso 0.25 1 d P . .
H(1) H -0.0271 0.1584 0.5772 0.364 Uiso 1.00 1 c R . .
H(2) H -0.0195 0.1584 0.3937 0.364 Uiso 1.00 1 c R . .
H(3) H 0.0466 0.1584 0.5291 0.364 Uiso 1.00 1 c R . .
H(4) H 0.0825 0.0547 0.6745 0.115 Uiso 1.00 1 c R . .

loop_
_atom_site_aniso_label
_atom_site_aniso_U_11
_atom_site_aniso_U_22
_atom_site_aniso_U_33
_atom_site_aniso_U_12
_atom_site_aniso_U_13
_atom_site_aniso_U_23
Ru(1) 0.0533(5) 0.0878(7) 0.0423(4) -0.0040(4) 0.0041(3) 0.0094(4)
Br(1) 0.0769(15) 0.0477(12) 0.0805(16) -0.0091(10) -0.0041(12) 0.0064(11)
F(1) 0.191(14) 0.32(2) 0.104(8) -0.039(14) 0.065(9) 0.003(11)
F(2) 0.100(7) 0.39(2) 0.088(6) 0.076(10) 0.031(5) -0.016(10)
F(3) 0.102(6) 0.271(15) 0.058(5) 0.032(8) 0.022(4) -0.013(7)
F(4) 0.123(8) 0.329(19) 0.104(7) 0.114(10) 0.021(6) -0.017(9)
F(5) 0.127(9) 0.174(11) 0.224(15) 0.019(8) -0.022(9) 0.092(11)
F(6) 0.085(5) 0.244(12) 0.084(6) 0.032(7) -0.024(4) -0.011(7)
O(1) 0.079(5) 0.136(8) 0.038(3) 0.026(5) 0.006(4) -0.010(4)
O(2) 0.055(4) 0.118(7) 0.043(4) 0.007(4) 0.005(3) 0.004(4)
O(3) 0.070(5) 0.172(10) 0.042(4) -0.020(6) 0.014(4) 0.017(5)
O(4) 0.069(5) 0.105(7) 0.064(5) 0.003(4) -0.007(4) 0.018(4)
N(1) 0.071(7) 0.116(10) 0.091(8) 0.000(7) -0.016(6) 0.022(8)
C(1) 0.044(6) 0.21(2) 0.051(7) 0.000(10) 0.011(5) 0.044(11)
C(2) 0.082(11) 0.30(3) 0.052(8) 0.020(15) 0.024(8) 0.026(14)
C(3) 0.053(6) 0.120(12) 0.037(5) 0.020(7) -0.001(4) 0.019(6)
C(4) 0.063(7) 0.136(13) 0.061(7) 0.013(8) -0.006(6) 0.015(8)
C(5) 0.062(7) 0.119(11) 0.048(6) 0.005(8) 0.001(5) 0.015(7)
C(6) 0.065(10) 0.127(16) 0.049(9) 0.0000 0.011(8) 0.0000
C(7) 0.054(8) 0.067(9) 0.046(7) 0.0000 0.014(6) 0.0000
C(8) 0.088(7) 0.047(5) 0.044(5) -0.020(5) 0.024(4) -0.012(4)
C(9) 0.064(12) 0.098(16) 0.17(2) 0.0000 0.061(14) 0.0000
C(10) 0.059(7) 0.152(15) 0.081(8) -0.016(7) 0.026(6) -0.040(8)
C(11) 0.19(3) 0.10(2) 0.71(11) 0.0000 0.31(5) 0.0000

loop_
_atom_type_symbol
_atom_type_description
_atom_type_scat_dispersion_real
_atom_type_scat_dispersion_imag
_atom_type_scat_source
C C 0.003 0.002
;
International Tables for Crystallography
(1992, Vol. C, Tables 4.2.6.8 and 6.1.1.4)
;
H H 0.000 0.000
;
International Tables for Crystallography
(1992, Vol. C, Table 6.1.1.4)
;
N N 0.006 0.003
;
International Tables for Crystallography
(1992, Vol. C, Tables 4.2.6.8 and 6.1.1.4)
;
O O 0.011 0.006
;
International Tables for Crystallography
(1992, Vol. C, Tables 4.2.6.8 and 6.1.1.4)
;
Ru Ru -1.259 0.836
;
International Tables for Crystallography
(1992, Vol. C, Tables 4.2.6.8 and 6.1.1.4)
;
Br Br -0.290 2.459
;
International Tables for Crystallography
(1992, Vol. C, Tables 4.2.6.8 and 6.1.1.4)
;
F F 0.017 0.010
;
International Tables for Crystallography
(1992, Vol. C, Tables 4.2.6.8 and 6.1.1.4)
;
Cl Cl 0.148 0.159
;
International Tables for Crystallography
(1992, Vol. C, Tables 4.2.6.8 and 6.1.1.4)
;

loop_
_geom_angle_atom_site_label_1
_geom_angle_atom_site_label_2
_geom_angle_atom_site_label_3
_geom_angle
_geom_angle_publ_flag
_geom_angle_site_symmetry_1
_geom_angle_site_symmetry_2
_geom_angle_site_symmetry_3
Ru(1) Ru(1) O(1) 88.5(2) yes 7_556 . .
Ru(1) Ru(1) O(2) 89.3(2) yes 7_556 . .
Ru(1) Ru(1) O(3) 90.0(3) yes 7_556 . .
Ru(1) Ru(1) O(4) 89.2(2) yes 7_556 . .
Ru(1) Ru(1) N(1) 175.7(3) yes 7_556 . .
O(1) Ru(1) O(2) 92.1(3) yes . . .
O(1) Ru(1) O(3) 178.4(4) yes . . .
O(1) Ru(1) O(4) 88.2(3) yes . . .
O(1) Ru(1) N(1) 87.7(4) yes . . .
O(2) Ru(1) O(3) 88.2(3) yes . . .
O(2) Ru(1) O(4) 178.4(3) yes . . .
O(2) Ru(1) N(1) 89.1(4) yes . . .
O(3) Ru(1) O(4) 91.4(3) yes . . .
O(3) Ru(1) N(1) 93.9(5) yes . . .
O(4) Ru(1) N(1) 92.4(4) yes . . .
Cl(1) Cl(1) Cl(2) 103(4) yes 4_565 . .
Cl(1) Cl(1) Cl(3) 128(3) yes 4_565 . .
Cl(1) Cl(1) C(12) 40.8(19) yes 4_565 . .
Cl(2) Cl(1) Cl(3) 30(4) yes . . .
Cl(2) Cl(1) C(12) 64(4) yes . . .
Cl(3) Cl(1) C(12) 87(3) yes . . .
Cl(1) Cl(2) Cl(3) 105(8) yes . . .
Cl(1) Cl(2) C(12) 88(5) yes . . .
Cl(3) Cl(2) C(12) 137(7) yes . . .
Cl(1) Cl(3) Cl(2) 45(6) yes . . .
Cl(1) Cl(3) C(12) 59(3) yes . . .
Cl(2) Cl(3) C(12) 31(5) yes . . .
Cl(4) Cl(4) C(13) 33(3) yes 4_555 . .
Cl(4) Cl(4) C(13) 123(4) yes 4_555 . 4_555
C(13) Cl(4) C(13) 90(4) yes . . 4_555
Cl(6) Cl(6) C(13) 104(3) yes 4_555 . .
Ru(1) O(1) C(1) 116.0(9) yes . . .
Ru(1) O(2) C(3) 117.3(6) yes . . .
Ru(1) O(3) C(1) 118.8(10) yes . . 7_556
Ru(1) O(4) C(3) 117.9(9) yes . . 7_556
Ru(1) N(1) C(5) 169.7(12) yes . . .
O(1) C(1) O(3) 126.7(13) yes . . 7_556
O(1) C(1) C(2) 108.6(18) yes . . .
O(3) C(1) C(2) 124.5(18) yes 7_556 . .
F(1) C(2) F(2) 94.7(18) yes . . .
F(1) C(2) F(3) 100.8(15) yes . . .
F(1) C(2) C(1) 103(2) yes . . .
F(2) C(2) F(3) 122(2) yes . . .
F(2) C(2) C(1) 109.5(12) yes . . .
F(3) C(2) C(1) 120.2(16) yes . . .
O(2) C(3) O(4) 126.3(11) yes . . 7_556
O(2) C(3) C(4) 117.0(11) yes . . .
O(4) C(3) C(4) 116.4(14) yes 7_556 . .
F(4) C(4) F(5) 112.3(15) yes . . .
F(4) C(4) F(6) 104.8(11) yes . . .
F(4) C(4) C(3) 110.4(11) yes . . .
F(5) C(4) F(6) 103.6(11) yes . . .
F(5) C(4) C(3) 112.7(12) yes . . .
F(6) C(4) C(3) 112.7(13) yes . . .
N(1) C(5) C(6) 174.5(15) yes . . .
C(5) C(6) C(5) 110.5(12) yes . . 4_555
C(5) C(6) C(7) 124.7(7) yes . . .
C(5) C(6) C(7) 124.7(7) yes 4_555 . .
C(6) C(7) C(8) 121.1(6) yes . . .
C(6) C(7) C(8) 121.1(6) yes . . 4_555
C(8) C(7) C(8) 117.7(11) yes . . 4_555
Br(1) C(8) C(7) 133.3(7) yes . . .
Br(1) C(8) C(8) 104.8(7) yes . . 2_555
C(7) C(8) C(8) 121.1(9) yes . . 2_555
C(10) C(9) C(10) 113.1(18) yes . . 2_556
C(10) C(9) C(11) 123.4(10) yes . . .
C(10) C(9) C(11) 123.4(10) yes 2_556 . .
C(9) C(10) C(10) 123.4(13) yes . . 4_555
Cl(1) C(12) Cl(1) 98(3) yes . . 4_565
Cl(1) C(12) Cl(2) 29(2) yes . . .
Cl(1) C(12) Cl(2) 125(4) yes . . 4_565
Cl(1) C(12) Cl(3) 34.0(17) yes . . .
Cl(1) C(12) Cl(3) 132(3) yes . . 4_565
Cl(1) C(12) Cl(2) 125(4) yes 4_565 . .
Cl(1) C(12) Cl(2) 29(2) yes 4_565 . 4_565
Cl(1) C(12) Cl(3) 132(3) yes 4_565 . .
Cl(1) C(12) Cl(3) 34.0(17) yes 4_565 . 4_565
Cl(2) C(12) Cl(2) 147(4) yes . . 4_565
Cl(2) C(12) Cl(3) 11.3(19) yes . . .
Cl(2) C(12) Cl(3) 158(4) yes . . 4_565
Cl(2) C(12) Cl(3) 158(4) yes 4_565 . .
Cl(2) C(12) Cl(3) 11.3(19) yes 4_565 . 4_565
Cl(3) C(12) Cl(3) 166(3) yes . . 4_565
Cl(4) C(13) Cl(4) 24(2) yes . . 4_555
Cl(4) C(13) Cl(6) 91(2) yes . . .
Cl(4) C(13) C(13) 33(2) yes . . 4_555
Cl(4) C(13) Cl(6) 103(3) yes 4_555 . .
Cl(4) C(13) C(13) 57(3) yes 4_555 . 4_555
Cl(6) C(13) C(13) 76(2) yes . . 4_555
C(9) C(10) H(4) 118.3 no . . .
C(10) C(10) H(4) 118.3 no 4_555 . .
C(9) C(11) H(1) 109.5 no . . .
C(9) C(11) H(1) 109.5 no . . 2_556
C(9) C(11) H(2) 109.5 no . . .
C(9) C(11) H(2) 109.5 no . . 2_556
C(9) C(11) H(3) 109.5 no . . .
C(9) C(11) H(3) 109.5 no . . 2_556
H(1) C(11) H(1) 141.1 no . . 2_556
H(1) C(11) H(2) 109.5 no . . .
H(1) C(11) H(2) 56.3 no . . 2_556
H(1) C(11) H(3) 109.5 no . . .
H(1) C(11) H(3) 56.3 no . . 2_556
H(1) C(11) H(2) 56.3 no 2_556 . .
H(1) C(11) H(2) 109.5 no 2_556 . 2_556
H(1) C(11) H(3) 56.3 no 2_556 . .
H(1) C(11) H(3) 109.5 no 2_556 . 2_556
H(2) C(11) H(2) 141.1 no . . 2_556
H(2) C(11) H(3) 109.5 no . . .
H(2) C(11) H(3) 56.3 no . . 2_556
H(2) C(11) H(3) 56.3 no 2_556 . .
H(2) C(11) H(3) 109.5 no 2_556 . 2_556
H(3) C(11) H(3) 141.1 no . . 2_556

loop_
_geom_bond_atom_site_label_1
_geom_bond_atom_site_label_2
_geom_bond_distance
_geom_bond_publ_flag
_geom_bond_site_symmetry_1
_geom_bond_site_symmetry_2
Ru(1) Ru(1) 2.2854(13) yes . 7_556
Ru(1) O(1) 2.078(8) yes . .
Ru(1) O(2) 2.056(8) yes . .
Ru(1) O(3) 2.040(9) yes . .
Ru(1) O(4) 2.061(8) yes . .
Ru(1) N(1) 2.233(14) yes . .
Br(1) C(8) 1.916(10) yes . .
Cl(1) Cl(1) 2.34(4) yes . 4_565
Cl(1) Cl(2) 0.74(5) yes . .
Cl(1) Cl(3) 1.01(5) yes . .
Cl(1) C(12) 1.55(4) yes . .
Cl(2) Cl(3) 0.52(5) yes . .
Cl(2) C(12) 1.39(4) yes . .
Cl(3) C(12) 1.81(3) yes . .
Cl(4) Cl(4) 0.82(4) yes . 4_555
Cl(4) C(13) 1.68(6) yes . .
Cl(4) C(13) 1.08(6) yes . 4_555
Cl(6) Cl(6) 0.86(4) yes . 4_555
Cl(6) C(13) 2.31(6) yes . .
F(1) C(2) 1.49(3) yes . .
F(2) C(2) 1.25(2) yes . .
F(3) C(2) 1.20(2) yes . .
F(4) C(4) 1.299(18) yes . .
F(5) C(4) 1.28(2) yes . .
F(6) C(4) 1.296(16) yes . .
O(1) C(1) 1.30(2) yes . .
O(2) C(3) 1.27(2) yes . .
O(3) C(1) 1.20(2) yes . 7_556
O(4) C(3) 1.234(16) yes . 7_556
N(1) C(5) 1.14(2) yes . .
C(1) C(2) 1.53(2) yes . .
C(3) C(4) 1.530(18) yes . .
C(5) C(6) 1.457(18) yes . .
C(6) C(7) 1.37(2) yes . .
C(7) C(8) 1.421(12) yes . .
C(7) C(8) 1.421(12) yes . 4_555
C(8) C(8) 1.373(14) yes . 2_555
C(9) C(10) 1.425(19) yes . .
C(9) C(10) 1.425(19) yes . 2_556
C(9) C(11) 1.42(3) yes . .
C(10) C(10) 1.29(2) yes . 4_555
C(13) C(13) 2.00(7) yes . 4_555
C(10) H(4) 0.950 no . .
C(11) H(1) 0.980 no . .
C(11) H(1) 0.980 no . 2_556
C(11) H(2) 0.980 no . .
C(11) H(2) 0.980 no . 2_556
C(11) H(3) 0.980 no . .
C(11) H(3) 0.980 no . 2_556

loop_
_geom_contact_atom_site_label_1
_geom_contact_atom_site_label_2
_geom_contact_distance
_geom_contact_publ_flag
_geom_contact_site_symmetry_1
_geom_contact_site_symmetry_2
Br(1) F(1) 2.870(17) ? . 7_555
Br(1) C(11) 3.491(3) ? . .
Cl(1) F(1) 3.27(3) ? . .
Cl(1) F(3) 3.60(3) ? . 7_555
Cl(1) O(3) 3.48(3) ? . 7_556
Cl(2) F(1) 2.91(4) ? . .
Cl(2) F(3) 3.54(4) ? . 7_555
Cl(2) C(13) 3.28(6) ? . 7_555
Cl(3) F(1) 2.39(4) ? . .
Cl(3) F(3) 3.34(3) ? . 7_555
Cl(3) O(3) 3.30(3) ? . 7_556
Cl(3) C(13) 3.55(6) ? . 7_555
Cl(4) O(4) 3.25(3) ? . 4_555
Cl(4) N(1) 3.49(3) ? . 4_555
Cl(6) F(5) 3.44(3) ? . 7_555
F(1) Br(1) 2.870(17) ? . 7_555
F(1) Cl(1) 3.27(3) ? . .
F(1) Cl(2) 2.91(4) ? . .
F(1) Cl(3) 2.39(4) ? . .
F(1) F(3) 3.380(19) ? . 7_555
F(1) O(1) 3.379(15) ? . 7_555
F(1) O(2) 3.514(17) ? . 7_555
F(2) F(4) 3.392(18) ? . 8_555
F(2) F(6) 3.046(16) ? . 7_555
F(2) F(6) 2.894(15) ? . 8_555
F(3) Cl(1) 3.60(3) ? . 7_555
F(3) Cl(2) 3.54(4) ? . 7_555
F(3) Cl(3) 3.34(3) ? . 7_555
F(3) F(1) 3.380(19) ? . 7_555
F(3) F(3) 3.138(16) ? . 7_555
F(3) F(5) 3.452(19) ? . 7_555
F(3) F(6) 3.267(14) ? . 7_555
F(3) O(1) 3.208(14) ? . 7_555
F(3) O(2) 3.239(12) ? . 7_555
F(3) O(3) 3.563(11) ? . 1_554
F(3) O(4) 3.562(13) ? . 1_554
F(3) C(1) 3.109(16) ? . 7_555
F(3) C(2) 3.40(2) ? . 7_555
F(3) C(3) 3.118(15) ? . 7_555
F(3) C(4) 3.464(17) ? . 7_555
F(4) F(2) 3.392(18) ? . 8_455
F(4) F(4) 3.051(17) ? . 2_556
F(5) Cl(6) 3.44(3) ? . 7_555
F(5) F(3) 3.452(19) ? . 7_555
F(6) F(2) 3.046(16) ? . 7_555
F(6) F(2) 2.894(15) ? . 8_455
F(6) F(3) 3.267(14) ? . 7_555
F(6) C(2) 3.52(2) ? . 7_555
O(1) F(1) 3.379(15) ? . 7_555
O(1) F(3) 3.208(14) ? . 7_555
O(1) C(13) 3.11(5) ? . .
O(2) F(1) 3.514(17) ? . 7_555
O(2) F(3) 3.239(12) ? . 7_555
O(3) Cl(1) 3.48(3) ? . 7_556
O(3) Cl(3) 3.30(3) ? . 7_556
O(3) F(3) 3.563(11) ? . 1_556
O(4) Cl(4) 3.25(3) ? . 4_555
O(4) F(3) 3.562(13) ? . 1_556
O(4) C(13) 3.45(5) ? . .
N(1) Cl(4) 3.49(3) ? . 4_555
N(1) C(13) 3.41(5) ? . .
C(1) F(3) 3.109(16) ? . 7_555
C(2) F(3) 3.40(2) ? . 7_555
C(2) F(6) 3.52(2) ? . 7_555
C(3) F(3) 3.118(15) ? . 7_555
C(4) F(3) 3.464(17) ? . 7_555
C(5) C(9) 3.496(14) ? . .
C(5) C(10) 3.36(2) ? . .
C(5) C(12) 3.58(5) ? . 6_545
C(6) C(10) 3.51(2) ? . .
C(6) C(10) 3.51(2) ? . 4_555
C(6) C(12) 3.16(5) ? . 6_545
C(7) C(8) 2.433(15) ? . 3_555
C(7) C(10) 3.46(2) ? . 2_556
C(7) C(10) 3.46(2) ? . 3_556
C(7) C(12) 3.22(5) ? . 6_545
C(8) C(8) 2.793(13) ? . 3_555
C(8) C(10) 3.546(18) ? . 2_556
C(9) C(5) 3.496(14) ? . .
C(9) C(5) 3.496(14) ? . 2_556
C(9) C(9) 2.86(3) ? . 3_556
C(9) C(10) 2.39(2) ? . 3_556
C(10) C(5) 3.36(2) ? . .
C(10) C(6) 3.51(2) ? . .
C(10) C(7) 3.46(2) ? . 2_556
C(10) C(8) 3.546(18) ? . 2_556
C(10) C(9) 2.39(2) ? . 3_556
C(10) C(10) 2.706(18) ? . 3_556
C(11) Br(1) 3.491(3) ? . .
C(11) Br(1) 3.491(3) ? . 2_556
C(12) C(5) 3.58(5) ? . 6_555
C(12) C(5) 3.58(5) ? . 7_555
C(12) C(6) 3.16(5) ? . 6_555
C(12) C(7) 3.22(5) ? . 6_555
C(12) C(13) 3.58(6) ? . 6_555
C(12) C(13) 3.58(6) ? . 7_555
C(13) Cl(2) 3.28(6) ? . 7_555
C(13) Cl(3) 3.55(6) ? . 7_555
C(13) O(1) 3.11(5) ? . .
C(13) O(4) 3.45(5) ? . .
C(13) N(1) 3.41(5) ? . .
C(13) C(12) 3.58(6) ? . 6_545
Br(1) H(1) 2.653 ? . 2_556
Br(1) H(2) 2.819 ? . .
Br(1) H(3) 3.479 ? . .
Cl(1) H(4) 2.988 ? . 7_556
Cl(2) H(4) 3.160 ? . 7_556
Cl(3) H(4) 3.020 ? . 7_556
F(2) H(2) 3.269 ? . 8_555
F(2) H(3) 3.558 ? . 7_556
O(2) H(1) 3.112 ? . 2_556
O(2) H(3) 3.256 ? . .
O(3) H(1) 3.494 ? . 2_556
O(3) H(2) 3.289 ? . 2_556
O(3) H(3) 2.861 ? . .
O(3) H(4) 3.586 ? . .
N(1) H(1) 3.232 ? . 2_556
N(1) H(3) 3.239 ? . .
N(1) H(4) 3.491 ? . .
C(5) H(1) 3.292 ? . 2_556
C(5) H(3) 3.471 ? . .
C(5) H(4) 3.447 ? . .
C(8) H(4) 3.443 ? . 2_556
C(9) H(4) 3.237 ? . 3_556
C(12) H(4) 3.152 ? . 6_556
C(12) H(4) 3.152 ? . 7_556
H(1) Br(1) 2.653 ? . 2_556
H(1) O(2) 3.112 ? . 2_556
H(1) O(3) 3.494 ? . 2_556
H(1) N(1) 3.232 ? . 2_556
H(1) C(5) 3.292 ? . 2_556
H(2) Br(1) 2.819 ? . .
H(2) F(2) 3.269 ? . 8_455
H(2) O(3) 3.289 ? . 2_556
H(3) Br(1) 3.479 ? . .
H(3) F(2) 3.558 ? . 7_556
H(3) O(2) 3.256 ? . .
H(3) O(3) 2.861 ? . .
H(3) N(1) 3.239 ? . .
H(3) C(5) 3.471 ? . .
H(4) Cl(1) 2.988 ? . 7_556
H(4) Cl(2) 3.160 ? . 7_556
H(4) Cl(3) 3.020 ? . 7_556
H(4) O(3) 3.586 ? . .
H(4) N(1) 3.491 ? . .
H(4) C(5) 3.447 ? . .
H(4) C(8) 3.443 ? . 2_556
H(4) C(9) 3.237 ? . 3_556
H(4) C(12) 3.152 ? . 6_546
